data_7015825
loop_
_publ_author_name
'Cariou, Renan'
'Dahcheh, Fatme'
'Graham, Todd W.'
'Stephan, Douglas W.'

_publ_section_title
;
 Mononuclear and dinuclear palladium and nickel complexes of
 phosphinimine-based tridentate ligands.
;
_journal_issue 18
_journal_name_full 'Dalton transactions (Cambridge, England : 2003)'
_journal_page_first 4918
_journal_page_last 4925
_journal_paper_doi 10.1039/c1dt10131e
_journal_volume 40
_journal_year 2011
_chemical_formula_sum 'C50 H41 Cl2 N3 O P2 Pd'
_chemical_formula_weight 939.10
_space_group_IT_number 14
_symmetry_cell_setting monoclinic
_symmetry_space_group_name_Hall '-P 2ybc'
_symmetry_space_group_name_H-M 'P 1 21/c 1'
_atom_sites_solution_hydrogens geom
_atom_sites_solution_primary direct
_atom_sites_solution_secondary difmap
_audit_creation_method SHELXL-97
_cell_angle_alpha 90.00
_cell_angle_beta 118.446(2)
_cell_angle_gamma 90.00
_cell_formula_units_Z 8
_cell_length_a 20.2104(7)
_cell_length_b 24.1180(10)
_cell_length_c 20.0246(8)
_cell_measurement_reflns_used 9944
_cell_measurement_temperature 150(2)
_cell_measurement_theta_max 26.02
_cell_measurement_theta_min 2.36
_cell_volume 8582.2(6)
_computing_cell_refinement 'Bruker SAINT'
_computing_data_collection 'Bruker APEX2'
_computing_data_reduction 'Bruker SAINT'
_computing_molecular_graphics 'Bruker SHELXTL'
_computing_publication_material 'Bruker SHELXTL'
_computing_structure_refinement 'SHELXL-97 (Sheldrick, 1997)'
_computing_structure_solution 'SHELXS-97 (Sheldrick, 1990)'
_diffrn_ambient_temperature 150(2)
_diffrn_measured_fraction_theta_full 0.999
_diffrn_measured_fraction_theta_max 0.999
_diffrn_measurement_device_type 'Bruker APEX-II CCD'
_diffrn_measurement_method '\f and \w scans'
_diffrn_radiation_monochromator graphite
_diffrn_radiation_source 'fine-focus sealed tube'
_diffrn_radiation_type MoK\a
_diffrn_radiation_wavelength 0.71073
_diffrn_reflns_av_R_equivalents 0.0783
_diffrn_reflns_av_sigmaI/netI 0.0442
_diffrn_reflns_limit_h_max 23
_diffrn_reflns_limit_h_min -24
_diffrn_reflns_limit_k_max 28
_diffrn_reflns_limit_k_min -28
_diffrn_reflns_limit_l_max 23
_diffrn_reflns_limit_l_min -23
_diffrn_reflns_number 139535
_diffrn_reflns_theta_full 25.00
_diffrn_reflns_theta_max 25.00
_diffrn_reflns_theta_min 1.15
_diffrn_standards_number 0
_exptl_absorpt_coefficient_mu 0.674
_exptl_absorpt_correction_T_max 0.9671
_exptl_absorpt_correction_T_min 0.9357
_exptl_absorpt_correction_type multi-scan
_exptl_absorpt_process_details sadabs
_exptl_crystal_colour red
_exptl_crystal_density_diffrn 1.454
_exptl_crystal_density_method 'not measured'
_exptl_crystal_description plate
_exptl_crystal_F_000 3840
_exptl_crystal_size_max 0.10
_exptl_crystal_size_mid 0.05
_exptl_crystal_size_min 0.05
_refine_diff_density_max 0.490
_refine_diff_density_min -0.497
_refine_diff_density_rms 0.072
_refine_ls_extinction_method none
_refine_ls_goodness_of_fit_ref 1.011
_refine_ls_hydrogen_treatment constr
_refine_ls_matrix_type full
_refine_ls_number_parameters 1063
_refine_ls_number_reflns 15098
_refine_ls_number_restraints 0
_refine_ls_restrained_S_all 1.011
_refine_ls_R_factor_all 0.0603
_refine_ls_R_factor_gt 0.0353
_refine_ls_shift/su_max 0.002
_refine_ls_shift/su_mean 0.000
_refine_ls_structure_factor_coef Fsqd
_refine_ls_weighting_details 'calc w=1/[\s^2^(Fo^2^)+(0.0241P)^2^+14.7215P] where P=(Fo^2^+2Fc^2^)/3'
_refine_ls_weighting_scheme calc
_refine_ls_wR_factor_gt 0.0720
_refine_ls_wR_factor_ref 0.0816
_reflns_number_gt 11256
_reflns_number_total 15098
_reflns_threshold_expression >2sigma(I)
_cod_data_source_file c1dt10131e.txt
_cod_data_source_block fd003
_cod_depositor_comments
;
The following automatic conversions were performed:
'_symmetry_cell_setting' value 'Monoclinic' changed to 'monoclinic'
according to '/home/saulius/struct/CIF-dictionaries/cif_core.dic'
dictionary named 'cif_core.dic' version 2.4.1 from 2010-06-29.

Automatic conversion script
Id: cif_fix_enum 1555 2011-01-17 13:19:09Z saulius 
;
_cod_original_sg_symbol_H-M P2(1)/c
_cod_database_code 7015825

loop_
_symmetry_equiv_pos_as_xyz
'x, y, z'
'-x, y+1/2, -z+1/2'
'-x, -y, -z'
'x, -y-1/2, z-1/2'

loop_
_atom_site_label
_atom_site_type_symbol
_atom_site_fract_x
_atom_site_fract_y
_atom_site_fract_z
_atom_site_U_iso_or_equiv
_atom_site_adp_type
_atom_site_occupancy
_atom_site_symmetry_multiplicity
_atom_site_calc_flag
_atom_site_refinement_flags
_atom_site_disorder_assembly
_atom_site_disorder_group
P1 P 0.03838(5) 0.07277(4) 0.31343(4) 0.01584(18) Uani 1 1 d . . .
Pd1 Pd 0.145726(13) 0.167279(11) 0.446682(13) 0.01647(7) Uani 1 1 d . . .
Pd2 Pd 0.636760(13) 0.167101(11) 0.926127(12) 0.01471(7) Uani 1 1 d . . .
P4 P 0.54034(5) 0.07382(4) 0.79145(4) 0.01613(19) Uani 1 1 d . . .
Cl4 Cl 0.64819(5) 0.08406(3) 0.98662(4) 0.02167(18) Uani 1 1 d . . .
Cl1 Cl 0.16935(5) 0.08667(4) 0.51634(4) 0.0261(2) Uani 1 1 d . . .
P3 P 0.66905(5) 0.29440(4) 0.88178(4) 0.01619(19) Uani 1 1 d . . .
Cl3 Cl 0.68922(5) 0.21166(4) 1.04167(4) 0.0260(2) Uani 1 1 d . . .
P2 P 0.16432(5) 0.29530(4) 0.39083(4) 0.01683(19) Uani 1 1 d . . .
Cl2 Cl 0.20757(5) 0.21755(4) 0.55668(4) 0.0282(2) Uani 1 1 d . . .
N1 N 0.09694(14) 0.12373(11) 0.34427(14) 0.0166(6) Uani 1 1 d . . .
O1 O 0.05283(13) 0.20523(10) 0.21958(12) 0.0247(6) Uani 1 1 d . . .
N2 N 0.11835(14) 0.23842(11) 0.38003(13) 0.0166(6) Uani 1 1 d . . .
C37 C 0.07785(18) 0.00428(14) 0.31617(18) 0.0188(7) Uani 1 1 d . . .
C31 C -0.01146(17) 0.06970(14) 0.36708(17) 0.0176(7) Uani 1 1 d . . .
C43 C -0.03075(18) 0.08173(14) 0.21469(17) 0.0181(7) Uani 1 1 d . . .
C8 C 0.12008(19) 0.17691(15) 0.25221(18) 0.0225(8) Uani 1 1 d . . .
C44 C -0.00937(19) 0.08620(14) 0.15824(17) 0.0206(8) Uani 1 1 d . . .
H44A H 0.0411 0.0830 0.1709 0.025 Uiso 1 1 calc R . .
C56 C 0.79225(19) 0.22854(15) 0.91614(18) 0.0235(8) Uani 1 1 d . . .
H56A H 0.7603 0.2091 0.8724 0.028 Uiso 1 1 calc R . .
C55 C 0.76484(18) 0.27309(14) 0.93949(17) 0.0192(7) Uani 1 1 d . . .
C13 C 0.13867(18) 0.35259(15) 0.43295(18) 0.0225(8) Uani 1 1 d . . .
C49 C 0.66314(18) 0.32360(14) 0.79567(17) 0.0184(7) Uani 1 1 d . . .
C6 C -0.01237(19) 0.25921(15) 0.35124(19) 0.0233(8) Uani 1 1 d . . .
H6A H 0.0053 0.2727 0.4003 0.028 Uiso 1 1 calc R . .
C25 C 0.14892(19) 0.32165(13) 0.29985(17) 0.0195(8) Uani 1 1 d . . .
C42 C 0.14190(19) -0.01296(15) 0.38150(19) 0.0259(8) Uani 1 1 d . . .
H42A H 0.1654 0.0109 0.4227 0.031 Uiso 1 1 calc R . .
C79 C 0.58576(18) 0.00680(15) 0.80306(18) 0.0208(8) Uani 1 1 d . . .
C2 C 0.00986(19) 0.21957(14) 0.25439(17) 0.0194(7) Uani 1 1 d . . .
C7 C 0.14094(19) 0.13574(15) 0.30744(18) 0.0211(8) Uani 1 1 d . . .
C46 C -0.1378(2) 0.09992(15) 0.06437(19) 0.0272(9) Uani 1 1 d . . .
H46A H -0.1734 0.1066 0.0142 0.033 Uiso 1 1 calc R . .
C12 C 0.2092(2) 0.10822(16) 0.3300(2) 0.0297(9) Uani 1 1 d . . .
H12A H 0.2247 0.0815 0.3680 0.036 Uiso 1 1 calc R . .
C24 C 0.2978(2) 0.23779(16) 0.4356(2) 0.0279(8) Uani 1 1 d . . .
H24A H 0.2687 0.2106 0.4012 0.033 Uiso 1 1 calc R . .
C54 C 0.72696(19) 0.32948(16) 0.78644(19) 0.0255(8) Uani 1 1 d . . .
H54A H 0.7735 0.3177 0.8246 0.031 Uiso 1 1 calc R . .
C20 C 0.30777(19) 0.32454(16) 0.49836(19) 0.0281(9) Uani 1 1 d . . .
H20A H 0.2852 0.3558 0.5058 0.034 Uiso 1 1 calc R . .
C5 C -0.0891(2) 0.25867(15) 0.3022(2) 0.0276(8) Uani 1 1 d . . .
H5A H -0.1223 0.2722 0.3183 0.033 Uiso 1 1 calc R . .
C40 C 0.1373(2) -0.10115(16) 0.3244(2) 0.0279(9) Uani 1 1 d . . .
H40A H 0.1570 -0.1365 0.3275 0.033 Uiso 1 1 calc R . .
C19 C 0.26380(18) 0.28397(15) 0.44709(17) 0.0191(7) Uani 1 1 d . . .
C39 C 0.0747(2) -0.08426(15) 0.2587(2) 0.0285(9) Uani 1 1 d . . .
H39A H 0.0526 -0.1080 0.2171 0.034 Uiso 1 1 calc R . .
C4 C -0.1164(2) 0.23801(16) 0.2296(2) 0.0291(9) Uani 1 1 d . . .
H4A H -0.1679 0.2375 0.1967 0.035 Uiso 1 1 calc R . .
C30 C 0.0784(2) 0.34195(14) 0.24842(18) 0.0254(8) Uani 1 1 d . . .
H30A H 0.0401 0.3429 0.2617 0.030 Uiso 1 1 calc R . .
C51 C 0.5898(2) 0.36533(15) 0.67287(18) 0.0256(8) Uani 1 1 d . . .
H51A H 0.5436 0.3778 0.6348 0.031 Uiso 1 1 calc R . .
C32 C -0.0319(2) 0.11862(16) 0.3890(2) 0.0280(8) Uani 1 1 d . . .
H32A H -0.0177 0.1526 0.3778 0.034 Uiso 1 1 calc R . .
C48 C -0.10715(18) 0.08556(14) 0.19433(19) 0.0225(8) Uani 1 1 d . . .
H48A H -0.1224 0.0820 0.2312 0.027 Uiso 1 1 calc R . .
C45 C -0.0624(2) 0.09537(15) 0.08387(18) 0.0252(8) Uani 1 1 d . . .
H45A H -0.0475 0.0985 0.0466 0.030 Uiso 1 1 calc R . .
C26 C 0.2056(2) 0.32092(14) 0.27902(19) 0.0261(8) Uani 1 1 d . . .
H26A H 0.2532 0.3079 0.3130 0.031 Uiso 1 1 calc R . .
C41 C 0.1704(2) -0.06554(17) 0.3850(2) 0.0330(9) Uani 1 1 d . . .
H41A H 0.2126 -0.0770 0.4290 0.040 Uiso 1 1 calc R . .
C81 C 0.5777(2) -0.08927(16) 0.7660(2) 0.0334(9) Uani 1 1 d . . .
H81A H 0.5517 -0.1179 0.7327 0.040 Uiso 1 1 calc R . .
C57 C 0.8668(2) 0.21308(16) 0.9577(2) 0.0295(9) Uani 1 1 d . . .
H57A H 0.8851 0.1830 0.9423 0.035 Uiso 1 1 calc R . .
C3 C -0.0672(2) 0.21822(15) 0.20613(19) 0.0259(8) Uani 1 1 d . . .
H3A H -0.0856 0.2038 0.1574 0.031 Uiso 1 1 calc R . .
C38 C 0.04479(19) -0.03168(15) 0.25488(19) 0.0233(8) Uani 1 1 d . . .
H38A H 0.0023 -0.0205 0.2109 0.028 Uiso 1 1 calc R . .
C1 C 0.03924(18) 0.23989(14) 0.32846(17) 0.0177(7) Uani 1 1 d . . .
C33 C -0.0735(2) 0.11672(18) 0.4275(2) 0.0357(10) Uani 1 1 d . . .
H33A H -0.0868 0.1494 0.4426 0.043 Uiso 1 1 calc R . .
C84 C 0.65651(19) -0.00371(15) 0.86408(18) 0.0232(8) Uani 1 1 d . . .
H84A H 0.6836 0.0248 0.8970 0.028 Uiso 1 1 calc R . .
C27 C 0.1914(2) 0.33952(17) 0.2078(2) 0.0350(10) Uani 1 1 d . . .
H27A H 0.2294 0.3391 0.1942 0.042 Uiso 1 1 calc R . .
C36 C -0.03484(19) 0.01917(16) 0.38206(19) 0.0264(8) Uani 1 1 d . . .
H36A H -0.0228 -0.0137 0.3660 0.032 Uiso 1 1 calc R . .
C83 C 0.6865(2) -0.05652(17) 0.8758(2) 0.0324(9) Uani 1 1 d . . .
H83A H 0.7338 -0.0632 0.9167 0.039 Uiso 1 1 calc R . .
C53 C 0.7213(2) 0.35270(16) 0.7207(2) 0.0317(9) Uani 1 1 d . . .
H53A H 0.7642 0.3564 0.7150 0.038 Uiso 1 1 calc R . .
C82 C 0.6476(2) -0.09919(17) 0.8280(2) 0.0345(10) Uani 1 1 d . . .
H82A H 0.6680 -0.1347 0.8370 0.041 Uiso 1 1 calc R . .
C34 C -0.0951(2) 0.0664(2) 0.4433(2) 0.0374(10) Uani 1 1 d . . .
H34A H -0.1228 0.0653 0.4694 0.045 Uiso 1 1 calc R . .
C18 C 0.1385(2) 0.40677(16) 0.40890(19) 0.0303(9) Uani 1 1 d . . .
H18A H 0.1526 0.4139 0.3718 0.036 Uiso 1 1 calc R . .
C58 C 0.9143(2) 0.24250(18) 1.0225(2) 0.0337(10) Uani 1 1 d . . .
H58A H 0.9647 0.2324 1.0502 0.040 Uiso 1 1 calc R . .
C29 C 0.0646(2) 0.36079(16) 0.17747(19) 0.0340(10) Uani 1 1 d . . .
H29A H 0.0175 0.3748 0.1436 0.041 Uiso 1 1 calc R . .
C23 C 0.3757(2) 0.23232(17) 0.4761(2) 0.0332(9) Uani 1 1 d . . .
H23A H 0.3988 0.2012 0.4689 0.040 Uiso 1 1 calc R . .
C47 C -0.1600(2) 0.09463(16) 0.11914(19) 0.0279(9) Uani 1 1 d . . .
H47A H -0.2108 0.0972 0.1057 0.034 Uiso 1 1 calc R . .
C52 C 0.6529(2) 0.37028(15) 0.66369(19) 0.0279(9) Uani 1 1 d . . .
H52A H 0.6493 0.3854 0.6193 0.033 Uiso 1 1 calc R . .
C14 C 0.11909(19) 0.34263(16) 0.48984(18) 0.0268(8) Uani 1 1 d . . .
H14A H 0.1206 0.3067 0.5074 0.032 Uiso 1 1 calc R . .
C80 C 0.5465(2) -0.03646(15) 0.7537(2) 0.0276(8) Uani 1 1 d . . .
H80A H 0.4994 -0.0299 0.7124 0.033 Uiso 1 1 calc R . .
C60 C 0.8132(2) 0.30208(15) 1.00482(18) 0.0250(8) Uani 1 1 d . . .
H60A H 0.7953 0.3320 1.0208 0.030 Uiso 1 1 calc R . .
C50 C 0.59413(19) 0.34208(14) 0.73786(18) 0.0224(8) Uani 1 1 d . . .
H50A H 0.5510 0.3387 0.7431 0.027 Uiso 1 1 calc R . .
C59 C 0.8874(2) 0.28650(17) 1.0459(2) 0.0321(9) Uani 1 1 d . . .
H59A H 0.9195 0.3059 1.0896 0.039 Uiso 1 1 calc R . .
C35 C -0.0759(2) 0.01775(18) 0.4209(2) 0.0366(10) Uani 1 1 d . . .
H35A H -0.0907 -0.0161 0.4318 0.044 Uiso 1 1 calc R . .
C9 C 0.1650(2) 0.18827(17) 0.2182(2) 0.0343(10) Uani 1 1 d . . .
H9A H 0.1502 0.2151 0.1804 0.041 Uiso 1 1 calc R . .
C21 C 0.3850(2) 0.31844(18) 0.5383(2) 0.0359(10) Uani 1 1 d . . .
H21A H 0.4141 0.3455 0.5730 0.043 Uiso 1 1 calc R . .
C28 C 0.1209(3) 0.35864(17) 0.1575(2) 0.0385(11) Uani 1 1 d . . .
H28A H 0.1112 0.3703 0.1094 0.046 Uiso 1 1 calc R . .
C11 C 0.2543(2) 0.11992(19) 0.2970(3) 0.0438(11) Uani 1 1 d . . .
H11A H 0.2995 0.1012 0.3127 0.053 Uiso 1 1 calc R . .
C17 C 0.1172(2) 0.45003(18) 0.4401(2) 0.0425(11) Uani 1 1 d . . .
H17A H 0.1175 0.4862 0.4242 0.051 Uiso 1 1 calc R . .
C22 C 0.4189(2) 0.27292(19) 0.5271(2) 0.0361(10) Uani 1 1 d . . .
H22A H 0.4709 0.2693 0.5537 0.043 Uiso 1 1 calc R . .
C10 C 0.2314(3) 0.15967(19) 0.2406(3) 0.0464(12) Uani 1 1 d . . .
H10A H 0.2610 0.1672 0.2176 0.056 Uiso 1 1 calc R . .
C16 C 0.0956(2) 0.43950(19) 0.4949(2) 0.0465(12) Uani 1 1 d . . .
H16A H 0.0798 0.4684 0.5146 0.056 Uiso 1 1 calc R . .
C73 C 0.60073(18) 0.18988(14) 0.72551(16) 0.0171(7) Uani 1 1 d . . .
C74 C 0.62876(18) 0.14610(14) 0.77794(17) 0.0179(7) Uani 1 1 d . . .
C76 C 0.7330(2) 0.13860(16) 0.75008(19) 0.0275(9) Uani 1 1 d . . .
H76A H 0.7773 0.1212 0.7583 0.033 Uiso 1 1 calc R . .
C75 C 0.69577(18) 0.12138(15) 0.78941(18) 0.0213(8) Uani 1 1 d . . .
H75A H 0.7160 0.0926 0.8243 0.026 Uiso 1 1 calc R . .
C78 C 0.63824(19) 0.20735(15) 0.68631(17) 0.0224(8) Uani 1 1 d . . .
H78A H 0.6188 0.2364 0.6517 0.027 Uiso 1 1 calc R . .
C77 C 0.7040(2) 0.18182(16) 0.69856(19) 0.0263(9) Uani 1 1 d . . .
H77A H 0.7290 0.1936 0.6723 0.032 Uiso 1 1 calc R . .
N4 N 0.59204(14) 0.12889(11) 0.82042(13) 0.0147(6) Uani 1 1 d . . .
N3 N 0.61531(14) 0.24127(11) 0.86592(13) 0.0156(6) Uani 1 1 d . . .
O2 O 0.53162(12) 0.21520(10) 0.70098(11) 0.0199(5) Uani 1 1 d . . .
C91 C 0.48330(18) 0.06961(14) 0.83792(17) 0.0188(7) Uani 1 1 d . . .
C72 C 0.49107(19) 0.26357(14) 0.85325(18) 0.0209(8) Uani 1 1 d . . .
H72A H 0.5146 0.2740 0.9041 0.025 Uiso 1 1 calc R . .
C67 C 0.53539(18) 0.24624(13) 0.82044(17) 0.0169(7) Uani 1 1 d . . .
C69 C 0.41949(18) 0.23226(14) 0.70251(18) 0.0206(8) Uani 1 1 d . . .
H69A H 0.3955 0.2221 0.6516 0.025 Uiso 1 1 calc R . .
C85 C 0.48039(18) 0.07952(14) 0.68967(17) 0.0188(7) Uani 1 1 d . . .
C68 C 0.49763(18) 0.22986(14) 0.74432(17) 0.0174(7) Uani 1 1 d . . .
C61 C 0.65127(18) 0.35367(14) 0.92709(17) 0.0202(8) Uani 1 1 d . . .
C90 C 0.40670(19) 0.09875(14) 0.65967(19) 0.0245(8) Uani 1 1 d . . .
H90A H 0.3863 0.1060 0.6918 0.029 Uiso 1 1 calc R . .
C62 C 0.63581(19) 0.34583(14) 0.98735(17) 0.0215(8) Uani 1 1 d . . .
H62A H 0.6338 0.3101 1.0038 0.026 Uiso 1 1 calc R . .
C71 C 0.41371(19) 0.26556(15) 0.81220(19) 0.0235(8) Uani 1 1 d . . .
H71A H 0.3857 0.2775 0.8353 0.028 Uiso 1 1 calc R . .
C70 C 0.37747(19) 0.24969(15) 0.73632(19) 0.0231(8) Uani 1 1 d . . .
H70A H 0.3252 0.2508 0.7085 0.028 Uiso 1 1 calc R . .
C96 C 0.45107(19) 0.11788(16) 0.84769(18) 0.0243(8) Uani 1 1 d . . .
H96A H 0.4579 0.1515 0.8290 0.029 Uiso 1 1 calc R . .
C92 C 0.47234(19) 0.01951(15) 0.86585(19) 0.0249(8) Uani 1 1 d . . .
H92A H 0.4934 -0.0129 0.8590 0.030 Uiso 1 1 calc R . .
C66 C 0.6543(2) 0.40758(15) 0.90345(19) 0.0276(9) Uani 1 1 d . . .
H66A H 0.6649 0.4134 0.8636 0.033 Uiso 1 1 calc R . .
C86 C 0.5101(2) 0.06924(15) 0.64050(18) 0.0264(8) Uani 1 1 d . . .
H86A H 0.5594 0.0570 0.6598 0.032 Uiso 1 1 calc R . .
C63 C 0.6236(2) 0.39089(16) 1.02268(19) 0.0282(9) Uani 1 1 d . . .
H63A H 0.6134 0.3854 1.0629 0.034 Uiso 1 1 calc R . .
C65 C 0.6415(2) 0.45264(16) 0.9393(2) 0.0353(10) Uani 1 1 d . . .
H65A H 0.6433 0.4885 0.9231 0.042 Uiso 1 1 calc R . .
C93 C 0.4303(2) 0.01763(17) 0.9038(2) 0.0322(9) Uani 1 1 d . . .
H93A H 0.4236 -0.0158 0.9229 0.039 Uiso 1 1 calc R . .
C89 C 0.3634(2) 0.10720(16) 0.5818(2) 0.0319(9) Uani 1 1 d . . .
H89A H 0.3145 0.1206 0.5620 0.038 Uiso 1 1 calc R . .
C88 C 0.3932(2) 0.09575(16) 0.53409(19) 0.0319(9) Uani 1 1 d . . .
H88A H 0.3639 0.1006 0.4820 0.038 Uiso 1 1 calc R . .
C87 C 0.4660(2) 0.07719(16) 0.5632(2) 0.0324(9) Uani 1 1 d . . .
H87A H 0.4859 0.0699 0.5307 0.039 Uiso 1 1 calc R . .
C94 C 0.3981(2) 0.06566(18) 0.9133(2) 0.0328(9) Uani 1 1 d . . .
H94A H 0.3694 0.0644 0.9382 0.039 Uiso 1 1 calc R . .
C95 C 0.4087(2) 0.11547(17) 0.8856(2) 0.0309(9) Uani 1 1 d . . .
H95A H 0.3872 0.1477 0.8924 0.037 Uiso 1 1 calc R . .
C15 C 0.0975(2) 0.38601(19) 0.5203(2) 0.0373(10) Uani 1 1 d . . .
H15A H 0.0842 0.3791 0.5580 0.045 Uiso 1 1 calc R . .
C64 C 0.6263(2) 0.44424(16) 0.9985(2) 0.0336(10) Uani 1 1 d . . .
H64A H 0.6178 0.4744 1.0224 0.040 Uiso 1 1 calc R . .
C98 C 0.2299(3) 0.0203(2) 0.7600(3) 0.0486(12) Uani 1 1 d . . .
N6 N -0.1078(3) 0.0722(2) -0.0985(2) 0.0748(14) Uani 1 1 d . . .
N5 N 0.2005(3) 0.02470(19) 0.7967(3) 0.0662(12) Uani 1 1 d . . .
C100 C -0.1429(3) 0.0377(2) -0.1429(3) 0.0542(13) Uani 1 1 d . . .
C99 C -0.1882(3) -0.0041(2) -0.2003(3) 0.0602(14) Uani 1 1 d . . .
C97 C 0.2676(3) 0.0149(2) 0.7134(3) 0.0591(14) Uani 1 1 d . . .

loop_
_atom_site_aniso_label
_atom_site_aniso_U_11
_atom_site_aniso_U_22
_atom_site_aniso_U_33
_atom_site_aniso_U_23
_atom_site_aniso_U_13
_atom_site_aniso_U_12
P1 0.0134(4) 0.0144(5) 0.0194(4) 0.0020(3) 0.0076(3) 0.0001(4)
Pd1 0.01632(13) 0.01674(15) 0.01660(12) 0.00113(10) 0.00804(10) -0.00192(11)
Pd2 0.01585(13) 0.01465(14) 0.01276(12) -0.00012(10) 0.00609(10) -0.00108(11)
P4 0.0147(4) 0.0146(5) 0.0178(4) -0.0009(3) 0.0067(3) 0.0005(4)
Cl4 0.0261(5) 0.0178(5) 0.0170(4) 0.0019(3) 0.0069(3) -0.0011(4)
Cl1 0.0316(5) 0.0228(5) 0.0245(4) 0.0054(3) 0.0139(4) -0.0018(4)
P3 0.0184(4) 0.0148(5) 0.0152(4) -0.0004(3) 0.0079(3) -0.0009(4)
Cl3 0.0381(5) 0.0196(5) 0.0155(4) -0.0017(3) 0.0089(4) -0.0036(4)
P2 0.0182(5) 0.0150(5) 0.0174(4) -0.0013(3) 0.0086(3) -0.0024(4)
Cl2 0.0355(5) 0.0279(5) 0.0174(4) -0.0014(3) 0.0096(4) -0.0072(4)
N1 0.0156(14) 0.0161(16) 0.0198(13) -0.0011(11) 0.0098(11) -0.0031(12)
O1 0.0353(15) 0.0215(14) 0.0209(12) -0.0001(10) 0.0162(11) -0.0035(12)
N2 0.0187(15) 0.0144(16) 0.0155(13) -0.0001(11) 0.0071(11) -0.0022(12)
C37 0.0181(17) 0.0148(19) 0.0272(17) 0.0034(14) 0.0137(14) 0.0019(15)
C31 0.0130(17) 0.021(2) 0.0186(16) 0.0017(13) 0.0077(13) -0.0022(14)
C43 0.0176(18) 0.0127(18) 0.0214(16) -0.0006(13) 0.0072(14) 0.0000(14)
C8 0.0254(19) 0.021(2) 0.0270(18) -0.0093(15) 0.0175(15) -0.0100(16)
C44 0.0195(18) 0.0169(19) 0.0244(17) 0.0005(14) 0.0096(14) -0.0014(15)
C56 0.0207(19) 0.024(2) 0.0230(17) 0.0011(14) 0.0080(15) -0.0029(16)
C55 0.0198(18) 0.020(2) 0.0167(16) 0.0045(13) 0.0078(14) -0.0040(15)
C13 0.0194(18) 0.021(2) 0.0210(17) -0.0044(14) 0.0044(14) -0.0020(15)
C49 0.0245(19) 0.0140(19) 0.0177(16) 0.0012(13) 0.0108(14) -0.0002(15)
C6 0.026(2) 0.021(2) 0.0246(17) 0.0009(14) 0.0133(15) 0.0010(16)
C25 0.0270(19) 0.0121(19) 0.0187(16) -0.0030(13) 0.0104(14) -0.0075(15)
C42 0.0236(19) 0.025(2) 0.0271(18) 0.0011(15) 0.0103(16) 0.0020(16)
C79 0.0241(19) 0.020(2) 0.0219(17) -0.0002(14) 0.0138(15) 0.0027(15)
C2 0.0258(19) 0.0137(19) 0.0198(16) 0.0026(13) 0.0118(15) -0.0021(15)
C7 0.0204(19) 0.020(2) 0.0268(18) -0.0072(14) 0.0141(15) -0.0061(15)
C46 0.027(2) 0.019(2) 0.0212(18) 0.0001(14) -0.0002(15) -0.0008(16)
C12 0.023(2) 0.025(2) 0.046(2) -0.0100(17) 0.0199(17) -0.0071(17)
C24 0.027(2) 0.023(2) 0.034(2) 0.0027(16) 0.0152(17) -0.0032(17)
C54 0.0217(19) 0.028(2) 0.0279(18) 0.0078(16) 0.0129(15) 0.0051(17)
C20 0.0234(19) 0.032(2) 0.0274(18) -0.0037(16) 0.0113(15) -0.0024(17)
C5 0.023(2) 0.023(2) 0.039(2) 0.0043(16) 0.0161(17) 0.0037(16)
C40 0.033(2) 0.018(2) 0.043(2) 0.0059(16) 0.0270(18) 0.0071(17)
C19 0.0167(17) 0.023(2) 0.0187(16) 0.0014(14) 0.0090(14) -0.0040(15)
C39 0.039(2) 0.018(2) 0.036(2) -0.0030(16) 0.0240(18) -0.0015(17)
C4 0.0166(19) 0.022(2) 0.037(2) 0.0052(16) 0.0038(16) -0.0004(16)
C30 0.032(2) 0.015(2) 0.0279(18) 0.0011(14) 0.0127(16) -0.0063(16)
C51 0.028(2) 0.022(2) 0.0196(17) 0.0037(14) 0.0048(15) 0.0015(16)
C32 0.026(2) 0.024(2) 0.039(2) -0.0018(16) 0.0196(17) -0.0032(17)
C48 0.0176(18) 0.020(2) 0.0275(18) -0.0014(15) 0.0090(15) -0.0005(16)
C45 0.029(2) 0.021(2) 0.0231(18) 0.0002(14) 0.0107(15) -0.0086(16)
C26 0.035(2) 0.019(2) 0.0303(19) -0.0019(15) 0.0200(17) -0.0039(16)
C41 0.028(2) 0.031(2) 0.037(2) 0.0090(17) 0.0129(18) 0.0107(18)
C81 0.046(3) 0.019(2) 0.048(2) -0.0091(17) 0.033(2) -0.0069(19)
C57 0.029(2) 0.026(2) 0.035(2) 0.0112(16) 0.0160(17) 0.0080(17)
C3 0.031(2) 0.016(2) 0.0206(17) 0.0040(14) 0.0039(16) -0.0037(16)
C38 0.0212(19) 0.019(2) 0.0283(18) 0.0011(15) 0.0101(15) 0.0005(16)
C1 0.0188(18) 0.0128(18) 0.0211(16) 0.0041(13) 0.0091(14) -0.0024(14)
C33 0.032(2) 0.043(3) 0.041(2) -0.0088(19) 0.0252(19) -0.003(2)
C84 0.0246(19) 0.022(2) 0.0247(18) 0.0016(14) 0.0131(15) 0.0023(16)
C27 0.053(3) 0.030(2) 0.037(2) -0.0064(18) 0.033(2) -0.009(2)
C36 0.025(2) 0.023(2) 0.033(2) 0.0028(15) 0.0154(16) -0.0022(16)
C83 0.029(2) 0.036(3) 0.034(2) 0.0096(18) 0.0165(17) 0.0132(19)
C53 0.035(2) 0.031(2) 0.043(2) 0.0090(17) 0.0298(19) 0.0040(18)
C82 0.048(3) 0.024(2) 0.048(2) 0.0080(18) 0.035(2) 0.0139(19)
C34 0.028(2) 0.062(3) 0.030(2) 0.0031(19) 0.0199(18) -0.003(2)
C18 0.035(2) 0.024(2) 0.0218(18) -0.0005(15) 0.0055(16) 0.0003(17)
C58 0.019(2) 0.044(3) 0.030(2) 0.0152(18) 0.0055(16) -0.0017(18)
C29 0.037(2) 0.027(2) 0.0218(18) 0.0047(16) 0.0013(17) -0.0107(18)
C23 0.030(2) 0.034(2) 0.041(2) 0.0183(18) 0.0202(18) 0.0105(19)
C47 0.0198(19) 0.027(2) 0.031(2) -0.0019(16) 0.0076(16) 0.0013(16)
C52 0.042(2) 0.024(2) 0.0247(18) 0.0053(15) 0.0213(17) 0.0039(18)
C14 0.026(2) 0.028(2) 0.0250(18) -0.0024(15) 0.0114(15) 0.0002(17)
C80 0.028(2) 0.022(2) 0.033(2) -0.0036(16) 0.0144(17) 0.0010(17)
C60 0.028(2) 0.023(2) 0.0216(17) 0.0011(14) 0.0094(15) -0.0061(16)
C50 0.0216(18) 0.020(2) 0.0254(17) 0.0018(14) 0.0110(15) -0.0014(15)
C59 0.025(2) 0.037(3) 0.0232(18) 0.0018(17) 0.0019(16) -0.0131(18)
C35 0.033(2) 0.040(3) 0.044(2) 0.0127(19) 0.0231(19) -0.005(2)
C9 0.053(3) 0.027(2) 0.038(2) -0.0137(17) 0.034(2) -0.020(2)
C21 0.024(2) 0.046(3) 0.029(2) -0.0065(18) 0.0059(17) -0.0102(19)
C28 0.065(3) 0.029(2) 0.0226(19) -0.0028(16) 0.021(2) -0.013(2)
C11 0.032(2) 0.038(3) 0.077(3) -0.023(2) 0.039(2) -0.011(2)
C17 0.051(3) 0.024(2) 0.032(2) -0.0040(17) 0.0021(19) 0.007(2)
C22 0.019(2) 0.056(3) 0.027(2) 0.0127(19) 0.0061(16) -0.001(2)
C10 0.053(3) 0.044(3) 0.074(3) -0.025(2) 0.055(3) -0.025(2)
C16 0.046(3) 0.043(3) 0.034(2) -0.018(2) 0.005(2) 0.017(2)
C73 0.0176(18) 0.0201(19) 0.0139(15) -0.0059(13) 0.0078(13) -0.0027(14)
C74 0.0178(18) 0.0198(19) 0.0151(15) -0.0050(13) 0.0071(13) -0.0057(15)
C76 0.0202(19) 0.034(2) 0.033(2) -0.0106(17) 0.0165(16) -0.0020(17)
C75 0.0189(18) 0.023(2) 0.0218(17) -0.0031(14) 0.0097(14) 0.0012(15)
C78 0.028(2) 0.024(2) 0.0166(16) -0.0014(14) 0.0118(15) -0.0048(16)
C77 0.028(2) 0.034(2) 0.0258(18) -0.0069(15) 0.0205(16) -0.0087(17)
N4 0.0140(14) 0.0159(16) 0.0146(13) -0.0004(11) 0.0072(11) -0.0012(11)
N3 0.0176(14) 0.0135(15) 0.0153(13) 0.0004(11) 0.0074(11) -0.0014(12)
O2 0.0195(12) 0.0256(14) 0.0158(11) -0.0005(9) 0.0093(10) 0.0028(11)
C91 0.0140(17) 0.021(2) 0.0204(16) -0.0017(14) 0.0074(14) -0.0013(15)
C72 0.026(2) 0.0164(19) 0.0202(16) -0.0013(14) 0.0109(15) -0.0001(15)
C67 0.0193(18) 0.0111(18) 0.0200(16) 0.0019(13) 0.0090(14) -0.0002(14)
C69 0.0187(18) 0.018(2) 0.0191(16) 0.0022(13) 0.0044(14) 0.0002(15)
C85 0.0179(18) 0.0148(19) 0.0178(16) -0.0016(13) 0.0038(14) -0.0027(14)
C68 0.0216(18) 0.0145(18) 0.0180(16) 0.0028(13) 0.0110(14) 0.0026(14)
C61 0.0223(19) 0.0172(19) 0.0174(16) -0.0013(13) 0.0065(14) 0.0022(15)
C90 0.0210(19) 0.016(2) 0.0309(19) -0.0033(15) 0.0081(16) -0.0046(15)
C62 0.029(2) 0.016(2) 0.0203(16) 0.0015(13) 0.0126(15) 0.0022(15)
C71 0.024(2) 0.020(2) 0.0318(19) 0.0031(15) 0.0172(16) 0.0055(16)
C70 0.0171(18) 0.018(2) 0.0320(19) 0.0020(15) 0.0102(15) 0.0030(15)
C96 0.0218(19) 0.025(2) 0.0272(18) 0.0005(15) 0.0123(15) -0.0025(16)
C92 0.026(2) 0.021(2) 0.0300(19) -0.0007(15) 0.0154(16) -0.0017(16)
C66 0.038(2) 0.023(2) 0.0213(17) 0.0010(15) 0.0139(16) 0.0023(17)
C86 0.0224(19) 0.029(2) 0.0241(18) -0.0036(15) 0.0078(15) -0.0084(16)
C63 0.035(2) 0.026(2) 0.0241(18) 0.0005(15) 0.0147(16) 0.0084(18)
C65 0.055(3) 0.017(2) 0.030(2) 0.0026(16) 0.0170(19) 0.0052(19)
C93 0.037(2) 0.031(2) 0.035(2) 0.0036(17) 0.0213(18) -0.0086(19)
C89 0.024(2) 0.021(2) 0.034(2) 0.0025(16) 0.0003(17) -0.0017(17)
C88 0.035(2) 0.027(2) 0.0187(18) 0.0014(15) 0.0005(16) -0.0114(18)
C87 0.037(2) 0.034(2) 0.0266(19) -0.0047(16) 0.0154(17) -0.0133(19)
C94 0.029(2) 0.044(3) 0.036(2) -0.0056(18) 0.0249(18) -0.0066(19)
C95 0.030(2) 0.032(2) 0.035(2) -0.0046(17) 0.0196(18) 0.0003(18)
C15 0.033(2) 0.047(3) 0.030(2) -0.0139(19) 0.0134(18) 0.007(2)
C64 0.045(2) 0.025(2) 0.0274(19) -0.0052(16) 0.0142(18) 0.0112(19)
C98 0.041(3) 0.042(3) 0.050(3) 0.000(2) 0.012(2) -0.014(2)
N6 0.090(4) 0.072(4) 0.055(3) -0.003(2) 0.028(3) 0.005(3)
N5 0.077(3) 0.054(3) 0.079(3) -0.004(2) 0.046(3) -0.011(2)
C100 0.064(3) 0.051(3) 0.053(3) 0.008(2) 0.032(3) 0.013(3)
C99 0.070(3) 0.050(3) 0.064(3) -0.018(3) 0.035(3) -0.008(3)
C97 0.045(3) 0.086(4) 0.051(3) 0.004(3) 0.027(2) 0.001(3)

loop_
_atom_type_symbol
_atom_type_description
_atom_type_scat_dispersion_real
_atom_type_scat_dispersion_imag
_atom_type_scat_source
C C 0.0033 0.0016 'International Tables Vol C Tables 4.2.6.8 and 6.1.1.4'
H H 0.0000 0.0000 'International Tables Vol C Tables 4.2.6.8 and 6.1.1.4'
N N 0.0061 0.0033 'International Tables Vol C Tables 4.2.6.8 and 6.1.1.4'
O O 0.0106 0.0060 'International Tables Vol C Tables 4.2.6.8 and 6.1.1.4'
P P 0.1023 0.0942 'International Tables Vol C Tables 4.2.6.8 and 6.1.1.4'
Cl Cl 0.1484 0.1585 'International Tables Vol C Tables 4.2.6.8 and 6.1.1.4'
Pd Pd -0.9988 1.0072 'International Tables Vol C Tables 4.2.6.8 and 6.1.1.4'

loop_
_geom_angle_atom_site_label_1
_geom_angle_atom_site_label_2
_geom_angle_atom_site_label_3
_geom_angle
_geom_angle_site_symmetry_1
_geom_angle_site_symmetry_3
_geom_angle_publ_flag
N1 P1 C31 108.79(15) . . ?
N1 P1 C43 111.81(15) . . ?
C31 P1 C43 107.36(15) . . ?
N1 P1 C37 116.64(15) . . ?
C31 P1 C37 107.91(15) . . ?
C43 P1 C37 103.88(15) . . ?
N2 Pd1 N1 85.86(10) . . ?
N2 Pd1 Cl2 92.11(7) . . ?
N1 Pd1 Cl2 174.89(7) . . ?
N2 Pd1 Cl1 176.82(8) . . ?
N1 Pd1 Cl1 92.00(8) . . ?
Cl2 Pd1 Cl1 90.21(3) . . ?
N4 Pd2 N3 85.52(10) . . ?
N4 Pd2 Cl4 92.07(8) . . ?
N3 Pd2 Cl4 174.53(7) . . ?
N4 Pd2 Cl3 177.63(8) . . ?
N3 Pd2 Cl3 92.87(7) . . ?
Cl4 Pd2 Cl3 89.69(3) . . ?
N4 P4 C91 108.97(14) . . ?
N4 P4 C85 108.22(14) . . ?
C91 P4 C85 109.65(15) . . ?
N4 P4 C79 118.92(15) . . ?
C91 P4 C79 107.04(16) . . ?
C85 P4 C79 103.74(15) . . ?
N3 P3 C55 108.58(15) . . ?
N3 P3 C49 112.88(14) . . ?
C55 P3 C49 106.62(15) . . ?
N3 P3 C61 116.67(15) . . ?
C55 P3 C61 108.24(15) . . ?
C49 P3 C61 103.31(15) . . ?
N2 P2 C19 110.85(15) . . ?
N2 P2 C25 110.59(14) . . ?
C19 P2 C25 106.79(15) . . ?
N2 P2 C13 115.81(15) . . ?
C19 P2 C13 107.81(15) . . ?
C25 P2 C13 104.45(16) . . ?
C7 N1 P1 118.7(2) . . ?
C7 N1 Pd1 106.63(19) . . ?
P1 N1 Pd1 132.65(15) . . ?
C8 O1 C2 126.6(2) . . ?
C1 N2 P2 116.7(2) . . ?
C1 N2 Pd1 110.33(19) . . ?
P2 N2 Pd1 130.95(15) . . ?
C38 C37 C42 119.0(3) . . ?
C38 C37 P1 121.4(3) . . ?
C42 C37 P1 119.7(3) . . ?
C32 C31 C36 119.6(3) . . ?
C32 C31 P1 119.5(3) . . ?
C36 C31 P1 120.8(3) . . ?
C44 C43 C48 118.9(3) . . ?
C44 C43 P1 121.3(2) . . ?
C48 C43 P1 119.8(2) . . ?
O1 C8 C7 126.0(3) . . ?
O1 C8 C9 113.3(3) . . ?
C7 C8 C9 120.4(3) . . ?
C45 C44 C43 120.5(3) . . ?
C57 C56 C55 120.1(3) . . ?
C56 C55 C60 119.4(3) . . ?
C56 C55 P3 119.1(2) . . ?
C60 C55 P3 121.4(3) . . ?
C18 C13 C14 119.3(3) . . ?
C18 C13 P2 120.5(3) . . ?
C14 C13 P2 120.2(3) . . ?
C54 C49 C50 118.7(3) . . ?
C54 C49 P3 121.3(2) . . ?
C50 C49 P3 120.0(3) . . ?
C5 C6 C1 121.5(3) . . ?
C30 C25 C26 118.8(3) . . ?
C30 C25 P2 119.5(3) . . ?
C26 C25 P2 121.7(3) . . ?
C41 C42 C37 120.0(3) . . ?
C84 C79 C80 119.0(3) . . ?
C84 C79 P4 121.3(3) . . ?
C80 C79 P4 119.5(3) . . ?
C3 C2 O1 114.0(3) . . ?
C3 C2 C1 121.0(3) . . ?
O1 C2 C1 124.6(3) . . ?
C8 C7 C12 118.3(3) . . ?
C8 C7 N1 121.8(3) . . ?
C12 C7 N1 119.8(3) . . ?
C47 C46 C45 120.1(3) . . ?
C11 C12 C7 121.4(4) . . ?
C19 C24 C23 119.5(4) . . ?
C53 C54 C49 120.3(3) . . ?
C21 C20 C19 120.1(4) . . ?
C4 C5 C6 120.0(3) . . ?
C41 C40 C39 119.8(4) . . ?
C24 C19 C20 119.7(3) . . ?
C24 C19 P2 120.9(3) . . ?
C20 C19 P2 119.1(3) . . ?
C40 C39 C38 119.8(3) . . ?
C3 C4 C5 119.8(3) . . ?
C29 C30 C25 120.6(4) . . ?
C52 C51 C50 120.9(3) . . ?
C33 C32 C31 119.9(4) . . ?
C47 C48 C43 120.0(3) . . ?
C44 C45 C46 120.1(3) . . ?
C27 C26 C25 120.4(4) . . ?
C40 C41 C42 120.9(3) . . ?
C82 C81 C80 120.0(4) . . ?
C56 C57 C58 119.8(4) . . ?
C4 C3 C2 120.6(3) . . ?
C37 C38 C39 120.5(3) . . ?
C2 C1 C6 117.1(3) . . ?
C2 C1 N2 121.4(3) . . ?
C6 C1 N2 121.4(3) . . ?
C34 C33 C32 120.0(4) . . ?
C83 C84 C79 120.1(3) . . ?
C28 C27 C26 119.8(4) . . ?
C35 C36 C31 120.0(4) . . ?
C82 C83 C84 121.0(4) . . ?
C52 C53 C54 120.6(3) . . ?
C83 C82 C81 119.8(4) . . ?
C35 C34 C33 120.4(4) . . ?
C17 C18 C13 120.1(4) . . ?
C59 C58 C57 120.3(3) . . ?
C28 C29 C30 119.7(4) . . ?
C22 C23 C24 120.3(4) . . ?
C46 C47 C48 120.3(3) . . ?
C53 C52 C51 119.4(3) . . ?
C15 C14 C13 120.1(4) . . ?
C81 C80 C79 120.2(3) . . ?
C59 C60 C55 120.1(4) . . ?
C51 C50 C49 120.1(3) . . ?
C58 C59 C60 120.3(3) . . ?
C34 C35 C36 120.0(4) . . ?
C10 C9 C8 120.0(4) . . ?
C22 C21 C20 120.4(4) . . ?
C29 C28 C27 120.8(3) . . ?
C10 C11 C12 119.4(4) . . ?
C16 C17 C18 120.1(4) . . ?
C21 C22 C23 120.0(4) . . ?
C9 C10 C11 120.5(4) . . ?
C15 C16 C17 119.9(4) . . ?
O2 C73 C78 113.3(3) . . ?
O2 C73 C74 125.3(3) . . ?
C78 C73 C74 121.0(3) . . ?
C75 C74 C73 117.3(3) . . ?
C75 C74 N4 121.1(3) . . ?
C73 C74 N4 121.6(3) . . ?
C77 C76 C75 119.8(3) . . ?
C76 C75 C74 121.7(3) . . ?
C77 C78 C73 120.2(3) . . ?
C78 C77 C76 119.9(3) . . ?
C74 N4 P4 117.0(2) . . ?
C74 N4 Pd2 112.30(19) . . ?
P4 N4 Pd2 128.50(14) . . ?
C67 N3 P3 120.6(2) . . ?
C67 N3 Pd2 107.49(19) . . ?
P3 N3 Pd2 129.34(14) . . ?
C73 O2 C68 127.5(2) . . ?
C96 C91 C92 119.6(3) . . ?
C96 C91 P4 119.0(3) . . ?
C92 C91 P4 121.4(3) . . ?
C71 C72 C67 121.8(3) . . ?
C68 C67 C72 117.1(3) . . ?
C68 C67 N3 122.3(3) . . ?
C72 C67 N3 120.3(3) . . ?
C70 C69 C68 120.3(3) . . ?
C90 C85 C86 119.0(3) . . ?
C90 C85 P4 121.0(3) . . ?
C86 C85 P4 119.8(2) . . ?
O2 C68 C69 113.1(3) . . ?
O2 C68 C67 125.4(3) . . ?
C69 C68 C67 121.2(3) . . ?
C66 C61 C62 118.9(3) . . ?
C66 C61 P3 120.8(3) . . ?
C62 C61 P3 120.3(3) . . ?
C89 C90 C85 120.3(3) . . ?
C63 C62 C61 120.3(3) . . ?
C72 C71 C70 120.0(3) . . ?
C69 C70 C71 119.6(3) . . ?
C95 C96 C91 119.5(3) . . ?
C93 C92 C91 120.4(3) . . ?
C65 C66 C61 120.2(3) . . ?
C87 C86 C85 120.1(3) . . ?
C62 C63 C64 120.3(3) . . ?
C64 C65 C66 120.1(4) . . ?
C92 C93 C94 119.9(4) . . ?
C88 C89 C90 119.9(3) . . ?
C87 C88 C89 120.3(3) . . ?
C88 C87 C86 120.5(4) . . ?
C95 C94 C93 120.0(3) . . ?
C94 C95 C96 120.5(4) . . ?
C16 C15 C14 120.3(4) . . ?
C65 C64 C63 120.1(3) . . ?
N5 C98 C97 179.8(6) . . ?
N6 C100 C99 178.1(6) . . ?

loop_
_geom_bond_atom_site_label_1
_geom_bond_atom_site_label_2
_geom_bond_distance
_geom_bond_site_symmetry_2
_geom_bond_publ_flag
P1 N1 1.611(3) . ?
P1 C31 1.790(3) . ?
P1 C43 1.810(3) . ?
P1 C37 1.824(3) . ?
Pd1 N2 2.080(3) . ?
Pd1 N1 2.087(3) . ?
Pd1 Cl2 2.2937(9) . ?
Pd1 Cl1 2.3061(9) . ?
Pd2 N4 2.079(2) . ?
Pd2 N3 2.084(3) . ?
Pd2 Cl4 2.2946(9) . ?
Pd2 Cl3 2.3011(8) . ?
P4 N4 1.617(3) . ?
P4 C91 1.796(3) . ?
P4 C85 1.813(3) . ?
P4 C79 1.819(4) . ?
P3 N3 1.611(3) . ?
P3 C55 1.793(3) . ?
P3 C49 1.813(3) . ?
P3 C61 1.818(3) . ?
P2 N2 1.612(3) . ?
P2 C19 1.797(3) . ?
P2 C25 1.811(3) . ?
P2 C13 1.818(4) . ?
N1 C7 1.429(4) . ?
O1 C8 1.377(4) . ?
O1 C2 1.391(4) . ?
N2 C1 1.432(4) . ?
C37 C38 1.387(5) . ?
C37 C42 1.395(5) . ?
C31 C32 1.389(5) . ?
C31 C36 1.390(5) . ?
C43 C44 1.393(4) . ?
C43 C48 1.400(5) . ?
C8 C7 1.394(5) . ?
C8 C9 1.398(5) . ?
C44 C45 1.376(4) . ?
C56 C57 1.381(5) . ?
C56 C55 1.388(5) . ?
C55 C60 1.392(5) . ?
C13 C18 1.392(5) . ?
C13 C14 1.393(5) . ?
C49 C54 1.395(5) . ?
C49 C50 1.395(4) . ?
C6 C5 1.386(5) . ?
C6 C1 1.402(5) . ?
C25 C30 1.391(5) . ?
C25 C26 1.393(5) . ?
C42 C41 1.381(5) . ?
C79 C84 1.392(5) . ?
C79 C80 1.396(5) . ?
C2 C3 1.388(5) . ?
C2 C1 1.398(4) . ?
C7 C12 1.398(5) . ?
C46 C47 1.375(5) . ?
C46 C45 1.386(5) . ?
C12 C11 1.386(5) . ?
C24 C19 1.383(5) . ?
C24 C23 1.392(5) . ?
C54 C53 1.385(5) . ?
C20 C21 1.381(5) . ?
C20 C19 1.390(5) . ?
C5 C4 1.379(5) . ?
C40 C41 1.373(5) . ?
C40 C39 1.383(5) . ?
C39 C38 1.391(5) . ?
C4 C3 1.372(5) . ?
C30 C29 1.388(5) . ?
C51 C52 1.379(5) . ?
C51 C50 1.381(5) . ?
C32 C33 1.385(5) . ?
C48 C47 1.387(5) . ?
C26 C27 1.388(5) . ?
C81 C82 1.387(5) . ?
C81 C80 1.390(5) . ?
C57 C58 1.386(5) . ?
C33 C34 1.378(6) . ?
C84 C83 1.382(5) . ?
C27 C28 1.375(6) . ?
C36 C35 1.382(5) . ?
C83 C82 1.370(6) . ?
C53 C52 1.374(5) . ?
C34 C35 1.376(6) . ?
C18 C17 1.385(5) . ?
C58 C59 1.373(6) . ?
C29 C28 1.374(6) . ?
C23 C22 1.383(6) . ?
C14 C15 1.382(5) . ?
C60 C59 1.376(5) . ?
C9 C10 1.379(6) . ?
C21 C22 1.368(6) . ?
C11 C10 1.382(6) . ?
C17 C16 1.385(6) . ?
C16 C15 1.380(6) . ?
C73 O2 1.383(4) . ?
C73 C78 1.391(4) . ?
C73 C74 1.404(5) . ?
C74 C75 1.395(5) . ?
C74 N4 1.431(4) . ?
C76 C77 1.385(5) . ?
C76 C75 1.387(5) . ?
C78 C77 1.377(5) . ?
N3 C67 1.432(4) . ?
O2 C68 1.385(4) . ?
C91 C96 1.392(5) . ?
C91 C92 1.393(5) . ?
C72 C71 1.378(5) . ?
C72 C67 1.403(5) . ?
C67 C68 1.398(4) . ?
C69 C70 1.380(5) . ?
C69 C68 1.392(5) . ?
C85 C90 1.393(5) . ?
C85 C86 1.398(5) . ?
C61 C66 1.395(5) . ?
C61 C62 1.396(4) . ?
C90 C89 1.393(5) . ?
C62 C63 1.382(5) . ?
C71 C70 1.390(5) . ?
C96 C95 1.390(5) . ?
C92 C93 1.385(5) . ?
C66 C65 1.392(5) . ?
C86 C87 1.382(5) . ?
C63 C64 1.385(5) . ?
C65 C64 1.376(5) . ?
C93 C94 1.385(5) . ?
C89 C88 1.378(5) . ?
C88 C87 1.374(5) . ?
C94 C95 1.381(5) . ?
C98 N5 1.151(6) . ?
C98 C97 1.465(7) . ?
N6 C100 1.177(6) . ?
C100 C99 1.474(7) . ?
